data_7152000
loop_
_publ_author_name
'Song, Guowei'
'Jin, Meihong'
'Li, Zhenjiang'
'Ouyang, Pingkai'

_publ_section_title
;
 Asymmetric synthesis of \a,\b-diamino acid derivates via Mannich-type
 reactions of a chiral Ni(ii) complex of glycine with N-tosyl imines.
;
_journal_issue 20
_journal_name_full 'Organic &amp; biomolecular chemistry'
_journal_page_first 7144
_journal_page_last 7150
_journal_paper_doi 10.1039/c1ob05848g
_journal_volume 9
_journal_year 2011
_chemical_formula_sum 'C43 H44 N4 Ni O6 S'
_chemical_formula_weight 803.09
_chemical_name_systematic
;
?
;
_space_group_IT_number 4
_symmetry_cell_setting monoclinic
_symmetry_space_group_name_Hall 'P 2yb'
_symmetry_space_group_name_H-M 'P 1 21 1'
_atom_sites_solution_hydrogens geom
_atom_sites_solution_primary direct
_atom_sites_solution_secondary difmap
_audit_creation_method SHELXL-97
_cell_angle_alpha 90.00
_cell_angle_beta 91.25(3)
_cell_angle_gamma 90.00
_cell_formula_units_Z 2
_cell_length_a 9.859(2)
_cell_length_b 17.767(4)
_cell_length_c 12.361(3)
_cell_measurement_reflns_used 25
_cell_measurement_temperature 293(2)
_cell_measurement_theta_max 12
_cell_measurement_theta_min 10
_cell_volume 2164.7(8)
_computing_structure_refinement 'SHELXL-97 (Sheldrick, 1997)'
_computing_structure_solution 'SHELXS-97 (Sheldrick, 1990)'
_diffrn_ambient_temperature 293(2)
_diffrn_measured_fraction_theta_full 0.996
_diffrn_measured_fraction_theta_max 0.996
_diffrn_measurement_device_type 'Nonius CAD4'
_diffrn_measurement_method \w/2\q
_diffrn_radiation_monochromator graphite
_diffrn_radiation_source 'fine-focus sealed tube'
_diffrn_radiation_type MoK\a
_diffrn_radiation_wavelength 0.71073
_diffrn_reflns_av_R_equivalents 0.0457
_diffrn_reflns_av_sigmaI/netI 0.0631
_diffrn_reflns_limit_h_max 12
_diffrn_reflns_limit_h_min 0
_diffrn_reflns_limit_k_max 21
_diffrn_reflns_limit_k_min 0
_diffrn_reflns_limit_l_max 15
_diffrn_reflns_limit_l_min -15
_diffrn_reflns_number 4637
_diffrn_reflns_theta_full 25.99
_diffrn_reflns_theta_max 25.99
_diffrn_reflns_theta_min 2.29
_diffrn_standards_decay_% 0
_diffrn_standards_interval_count 200
_diffrn_standards_number 3
_exptl_absorpt_coefficient_mu 0.546
_exptl_absorpt_correction_T_max 0.9474
_exptl_absorpt_correction_T_min 0.8111
_exptl_absorpt_correction_type psi-scan
_exptl_crystal_density_diffrn 1.247
_exptl_crystal_density_method 'not measured'
_exptl_crystal_F_000 853
_exptl_crystal_size_max 0.40
_exptl_crystal_size_mid 0.30
_exptl_crystal_size_min 0.10
_refine_diff_density_max 0.478
_refine_diff_density_min -0.751
_refine_diff_density_rms 0.087
_refine_ls_abs_structure_details 'Flack H D (1983), Acta Cryst. A39, 876-881'
_refine_ls_abs_structure_Flack -0.03(3)
_refine_ls_extinction_method none
_refine_ls_goodness_of_fit_ref 1.065
_refine_ls_hydrogen_treatment mixed
_refine_ls_matrix_type full
_refine_ls_number_parameters 498
_refine_ls_number_reflns 4380
_refine_ls_number_restraints 6
_refine_ls_restrained_S_all 1.064
_refine_ls_R_factor_all 0.1003
_refine_ls_R_factor_gt 0.0678
_refine_ls_shift/su_max 0.001
_refine_ls_shift/su_mean 0.000
_refine_ls_structure_factor_coef Fsqd
_refine_ls_weighting_details 'calc w=1/[\s^2^(Fo^2^)+(0.1000P)^2^+2.0000P] where P=(Fo^2^+2Fc^2^)/3'
_refine_ls_weighting_scheme calc
_refine_ls_wR_factor_gt 0.1661
_refine_ls_wR_factor_ref 0.1919
_reflns_number_gt 3217
_reflns_number_total 4380
_reflns_threshold_expression >2sigma(I)
_cod_data_source_file c1ob05848g.txt
_cod_data_source_block r
_cod_depositor_comments
;
The following automatic conversions were performed:

'_symmetry_cell_setting' value 'Monoclinic' changed to 'monoclinic'
according to /home/saulius/struct/CIF-dictionaries/cif_core.dic
dictionary named 'cif_core.dic' version 2.4.1 from
2010-06-29.

'_exptl_absorpt_correction_type' value 'PSI-scan'
changed to 'psi-scan' according to
/home/saulius/struct/CIF-dictionaries/cif_core.dic dictionary named
'cif_core.dic' version 2.4.1 from 2010-06-29.

Automatic conversion script
Id: cif_fix_values 1715 2011-07-08 13:25:40Z adriana 
;
_cod_original_sg_symbol_H-M P21
_cod_database_code 7152000

loop_
_symmetry_equiv_pos_as_xyz
'x, y, z'
'-x, y+1/2, -z'

loop_
_atom_site_label
_atom_site_type_symbol
_atom_site_fract_x
_atom_site_fract_y
_atom_site_fract_z
_atom_site_U_iso_or_equiv
_atom_site_adp_type
_atom_site_occupancy
_atom_site_symmetry_multiplicity
_atom_site_calc_flag
_atom_site_refinement_flags
_atom_site_disorder_assembly
_atom_site_disorder_group
Ni Ni 0.03323(9) 0.50556(6) 0.65964(8) 0.0409(3) Uani 1 1 d . . .
S S 0.4609(2) 0.71441(14) 0.43063(19) 0.0466(5) Uani 1 1 d . . .
N1 N 0.3809(7) 0.6418(4) 0.4728(7) 0.0509(19) Uani 1 1 d . . .
H1A H 0.4124 0.5979 0.4585 0.061 Uiso 1 1 calc R . .
O1 O 0.3638(6) 0.7725(4) 0.4049(6) 0.0645(19) Uani 1 1 d . . .
C1 C 0.8454(14) 0.8304(9) 0.7777(11) 0.094(4) Uani 1 1 d . . .
H1C H 0.8776 0.7904 0.8237 0.141 Uiso 1 1 calc R . .
H1D H 0.7984 0.8669 0.8202 0.141 Uiso 1 1 calc R . .
H1E H 0.9209 0.8540 0.7436 0.141 Uiso 1 1 calc R . .
N2 N 0.1481(6) 0.5850(4) 0.6958(6) 0.0390(16) Uani 1 1 d . A .
C2 C 0.7491(10) 0.7987(7) 0.6916(8) 0.060(3) Uani 1 1 d . . .
O2 O 0.5492(7) 0.6870(5) 0.3474(6) 0.070(2) Uani 1 1 d . . .
N3 N -0.0814(7) 0.4224(5) 0.6146(7) 0.0515(19) Uani 1 1 d . A .
O3 O 0.3824(6) 0.4940(4) 0.5218(6) 0.0614(19) Uani 1 1 d . . .
C3 C 0.6928(10) 0.8480(6) 0.6185(9) 0.061(3) Uani 1 1 d . . .
H3A H 0.7150 0.8988 0.6218 0.073 Uiso 1 1 calc R . .
O4 O 0.1781(6) 0.4647(4) 0.5833(6) 0.0519(16) Uani 1 1 d . . .
N4 N -0.1087(6) 0.5397(4) 0.7423(6) 0.0403(16) Uani 1 1 d . A .
C4 C 0.6018(10) 0.8218(6) 0.5386(8) 0.054(2) Uani 1 1 d . . .
H4A H 0.5664 0.8543 0.4863 0.064 Uiso 1 1 calc R . .
O5 O -0.3445(6) 0.5288(4) 0.7437(6) 0.0612(19) Uani 1 1 d . A .
C5 C 0.5657(8) 0.7474(5) 0.5389(7) 0.0412(19) Uani 1 1 d . . .
C6 C 0.6199(9) 0.6975(6) 0.6151(8) 0.054(2) Uani 1 1 d . . .
H6A H 0.5945 0.6471 0.6151 0.065 Uiso 1 1 calc R . .
C7 C 0.7129(10) 0.7250(7) 0.6908(9) 0.064(3) Uani 1 1 d . . .
H7A H 0.7511 0.6925 0.7419 0.077 Uiso 1 1 calc R . .
C8 C 0.2557(7) 0.6474(5) 0.5349(7) 0.043(2) Uani 1 1 d . . .
H8A H 0.2548 0.6968 0.5703 0.052 Uiso 1 1 calc R . .
C9 C 0.1298(8) 0.6419(5) 0.4611(7) 0.046(2) Uani 1 1 d . . .
C10 C 0.1294(10) 0.6059(8) 0.3653(9) 0.072(3) Uani 1 1 d . . .
H10A H 0.2086 0.5826 0.3434 0.086 Uiso 1 1 calc R . .
O6 O -0.5749(13) 0.4556(9) 0.8263(12) 0.153(6) Uani 1 1 d . . .
H6B H -0.5086 0.4780 0.8035 0.229 Uiso 1 1 calc R . .
C11 C 0.0178(12) 0.6025(10) 0.2996(10) 0.100(5) Uani 1 1 d D . .
H11A H 0.0199 0.5766 0.2343 0.120 Uiso 1 1 calc R . .
C12 C -0.1003(11) 0.6386(9) 0.3315(10) 0.091(5) Uani 1 1 d D . .
H12A H -0.1775 0.6374 0.2869 0.110 Uiso 1 1 calc R . .
C13 C -0.1025(9) 0.6740(9) 0.4238(10) 0.083(4) Uani 1 1 d D . .
H13A H -0.1816 0.6985 0.4435 0.100 Uiso 1 1 calc R . .
C14 C 0.0106(8) 0.6763(7) 0.4943(9) 0.062(3) Uani 1 1 d D . .
H14A H 0.0063 0.7000 0.5612 0.074 Uiso 1 1 calc R . .
C15 C 0.2673(7) 0.5871(5) 0.6232(7) 0.0395(19) Uani 1 1 d . . .
H15A H 0.3490 0.5971 0.6674 0.047 Uiso 1 1 calc R . .
C16 C 0.2808(8) 0.5105(6) 0.5730(7) 0.0452(18) Uani 1 1 d . . .
C17 C -0.2245(8) 0.4508(5) 0.6280(8) 0.048(2) Uani 1 1 d . A .
H17A H -0.2823 0.4084 0.6483 0.057 Uiso 1 1 calc R . .
C18 C -0.2663(10) 0.4770(7) 0.5150(9) 0.068(3) Uani 1 1 d . . .
H18A H -0.3423 0.5085 0.4959 0.081 Uiso 1 1 d R A .
C19 C -0.137(3) 0.4616(16) 0.443(2) 0.071(6) Uiso 0.50 1 d P A 1
H19A H -0.1641 0.4461 0.3706 0.085 Uiso 0.50 1 calc PR A 1
H19B H -0.0808 0.5062 0.4386 0.085 Uiso 0.50 1 calc PR A 1
C19' C -0.196(3) 0.4261(19) 0.446(2) 0.090(8) Uiso 0.50 1 d P A 2
H19C H -0.1784 0.4505 0.3777 0.108 Uiso 0.50 1 calc PR A 2
H19D H -0.2525 0.3823 0.4317 0.108 Uiso 0.50 1 calc PR A 2
C20 C -0.0676(11) 0.4028(8) 0.4986(9) 0.078(4) Uani 1 1 d . . .
H20A H 0.0009 0.3706 0.4698 0.093 Uiso 1 1 d R A .
C21 C -0.0506(11) 0.3545(6) 0.6810(11) 0.068(3) Uani 1 1 d . . .
H21A H -0.1110 0.3143 0.6580 0.081 Uiso 1 1 calc R A .
H21B H 0.0414 0.3385 0.6669 0.081 Uiso 1 1 calc R . .
C22 C -0.0635(10) 0.3651(6) 0.7968(11) 0.069(3) Uani 1 1 d . A .
C23 C -0.1791(15) 0.3437(8) 0.8499(11) 0.090 Uani 1 1 d . . .
H23A H -0.2478 0.3192 0.8111 0.108 Uiso 1 1 calc R A .
C24 C -0.1959(14) 0.3572(8) 0.9573(11) 0.082 Uani 1 1 d . A .
H24A H -0.2748 0.3410 0.9899 0.099 Uiso 1 1 calc R . .
C25 C -0.1009(12) 0.3936(7) 1.0173(11) 0.074 Uani 1 1 d . . .
H25A H -0.1158 0.4046 1.0896 0.089 Uiso 1 1 calc R A .
C26 C 0.0234(15) 0.4151(8) 0.9681(12) 0.087 Uani 1 1 d . A .
H26A H 0.0920 0.4390 1.0079 0.105 Uiso 1 1 calc R . .
C27 C 0.0377(12) 0.3995(7) 0.8617(11) 0.072(4) Uani 1 1 d . . .
H27A H 0.1190 0.4123 0.8297 0.087 Uiso 1 1 calc R A .
C28 C -0.2312(7) 0.5088(6) 0.7123(7) 0.0465(19) Uani 1 1 d . . .
C29 C -0.0952(9) 0.5851(5) 0.8322(7) 0.043(2) Uani 1 1 d . . .
C30 C -0.1931(10) 0.5883(6) 0.9136(7) 0.055(2) Uani 1 1 d . A .
H30A H -0.2717 0.5598 0.9047 0.066 Uiso 1 1 calc R . .
C31 C -0.1787(10) 0.6300(7) 1.0026(9) 0.066(3) Uani 1 1 d . . .
H31A H -0.2447 0.6286 1.0551 0.079 Uiso 1 1 calc R A .
C32 C -0.0629(12) 0.6766(7) 1.0176(8) 0.072(3) Uani 1 1 d . A .
H32A H -0.0543 0.7077 1.0780 0.086 Uiso 1 1 calc R . .
C33 C 0.0363(10) 0.6751(6) 0.9413(8) 0.057(2) Uani 1 1 d . . .
H33A H 0.1138 0.7043 0.9515 0.068 Uiso 1 1 calc R A .
C34 C 0.0228(10) 0.6308(6) 0.8492(7) 0.045(2) Uani 1 1 d . A .
C35 C 0.1383(8) 0.6310(5) 0.7748(7) 0.0387(18) Uani 1 1 d . . .
C36 C 0.2522(9) 0.6861(6) 0.7991(7) 0.050(2) Uani 1 1 d . A .
C37 C 0.3639(10) 0.6632(7) 0.8602(9) 0.068(3) Uani 1 1 d . . .
H37A H 0.3708 0.6138 0.8846 0.081 Uiso 1 1 calc R A .
C38 C 0.4654(11) 0.7147(9) 0.8845(12) 0.085(4) Uani 1 1 d . A .
H38A H 0.5396 0.6994 0.9268 0.102 Uiso 1 1 calc R . .
C39 C 0.4601(13) 0.7858(9) 0.8493(11) 0.081(4) Uani 1 1 d . . .
H39A H 0.5291 0.8194 0.8677 0.097 Uiso 1 1 calc R A .
C40 C 0.3509(13) 0.8091(7) 0.7851(10) 0.077(4) Uani 1 1 d . A .
H40A H 0.3480 0.8580 0.7582 0.092 Uiso 1 1 calc R . .
C41 C 0.2436(10) 0.7582(6) 0.7605(8) 0.056(2) Uani 1 1 d . . .
H41A H 0.1689 0.7736 0.7189 0.067 Uiso 1 1 calc R A .
C43 C -0.5796(15) 0.3814(13) 0.7817(16) 0.121(6) Uani 1 1 d . . .
H43A H -0.4959 0.3714 0.7445 0.145 Uiso 1 1 calc R . .
H43B H -0.6537 0.3782 0.7290 0.145 Uiso 1 1 calc R . .
C42 C -0.599(2) 0.3234(12) 0.8662(18) 0.137(7) Uani 1 1 d . . .
H42A H -0.6020 0.2745 0.8332 0.206 Uiso 1 1 calc R . .
H42B H -0.6818 0.3328 0.9027 0.206 Uiso 1 1 calc R . .
H42C H -0.5240 0.3254 0.9174 0.206 Uiso 1 1 calc R . .
O7 O -0.622(3) 0.4677(19) 1.050(3) 0.092(11) Uani 0.25 1 d PD . .
H7B H -0.6197 0.4595 0.9852 0.138 Uiso 0.25 1 calc PR . .
C44 C -0.522(6) 0.524(4) 1.079(4) 0.15(4) Uani 0.25 1 d PD . .
H44A H -0.5549 0.5723 1.0516 0.177 Uiso 0.25 1 calc PR . .
H44B H -0.4395 0.5128 1.0415 0.177 Uiso 0.25 1 calc PR . .
C45 C -0.486(6) 0.534(3) 1.195(4) 0.17(4) Uani 0.25 1 d PD . .
H45A H -0.4061 0.5648 1.2014 0.254 Uiso 0.25 1 calc PR . .
H45B H -0.4700 0.4862 1.2272 0.254 Uiso 0.25 1 calc PR . .
H45C H -0.5598 0.5590 1.2302 0.254 Uiso 0.25 1 calc PR . .

loop_
_atom_site_aniso_label
_atom_site_aniso_U_11
_atom_site_aniso_U_22
_atom_site_aniso_U_33
_atom_site_aniso_U_23
_atom_site_aniso_U_13
_atom_site_aniso_U_12
Ni 0.0284(5) 0.0379(5) 0.0563(6) -0.0008(6) 0.0020(4) -0.0024(5)
S 0.0288(10) 0.0529(13) 0.0582(13) 0.0060(11) 0.0024(9) -0.0017(10)
N1 0.033(4) 0.047(4) 0.074(5) -0.003(4) 0.015(3) 0.005(3)
O1 0.036(3) 0.064(5) 0.092(5) 0.010(4) -0.015(3) 0.000(3)
C1 0.073(8) 0.113(11) 0.094(9) -0.008(8) -0.036(7) -0.001(8)
N2 0.029(3) 0.039(4) 0.050(4) 0.001(3) 0.000(3) -0.001(3)
C2 0.043(5) 0.076(7) 0.061(6) 0.002(5) -0.002(4) 0.001(5)
O2 0.047(4) 0.095(6) 0.069(4) -0.010(4) 0.018(3) -0.010(4)
N3 0.031(4) 0.053(5) 0.071(5) -0.005(4) 0.001(3) 0.001(3)
O3 0.036(3) 0.039(4) 0.109(5) -0.011(4) 0.020(3) 0.002(3)
C3 0.054(6) 0.052(6) 0.076(7) 0.004(5) -0.007(5) -0.010(5)
O4 0.035(3) 0.042(3) 0.079(5) -0.013(3) 0.009(3) -0.004(3)
N4 0.027(3) 0.044(4) 0.050(4) 0.003(3) 0.001(3) 0.002(3)
C4 0.044(5) 0.050(6) 0.066(6) 0.017(5) -0.012(5) -0.003(4)
O5 0.031(3) 0.066(5) 0.087(5) -0.006(4) 0.004(3) 0.004(3)
C5 0.028(4) 0.044(5) 0.052(5) 0.011(4) 0.012(4) 0.004(3)
C6 0.046(5) 0.055(6) 0.063(6) 0.010(5) 0.014(4) 0.004(4)
C7 0.049(5) 0.080(8) 0.063(6) 0.011(6) -0.003(5) 0.017(6)
C8 0.023(4) 0.051(5) 0.056(5) -0.014(4) 0.005(3) 0.001(4)
C9 0.035(4) 0.050(5) 0.054(5) 0.012(4) 0.002(4) 0.002(4)
C10 0.042(5) 0.106(9) 0.068(7) -0.014(7) 0.000(5) 0.009(6)
O6 0.112(9) 0.155(12) 0.195(14) -0.054(11) 0.078(9) -0.036(9)
C11 0.076(8) 0.161(15) 0.062(7) -0.023(9) -0.009(6) -0.005(9)
C12 0.049(6) 0.157(14) 0.067(8) 0.023(9) -0.014(6) -0.012(8)
C13 0.039(5) 0.121(11) 0.090(9) 0.040(9) 0.004(5) 0.006(6)
C14 0.030(4) 0.082(7) 0.075(6) 0.013(6) 0.010(4) 0.006(5)
C15 0.019(3) 0.039(4) 0.061(5) -0.002(4) 0.002(3) 0.000(3)
C16 0.037(4) 0.031(4) 0.067(5) -0.003(5) 0.005(3) -0.001(4)
C17 0.025(4) 0.044(5) 0.074(6) -0.005(5) 0.003(4) -0.004(4)
C18 0.045(5) 0.076(7) 0.082(7) 0.004(6) -0.016(5) 0.005(5)
C20 0.055(6) 0.104(10) 0.074(7) -0.045(7) 0.003(6) 0.003(6)
C21 0.045(6) 0.041(5) 0.117(10) 0.002(6) -0.009(6) -0.005(4)
C22 0.041(5) 0.061(7) 0.104(9) 0.043(7) 0.000(6) 0.000(5)
C23 0.090 0.090 0.090 0.000 0.002 0.000
C24 0.082 0.082 0.082 0.000 0.002 0.000
C25 0.074 0.074 0.074 0.000 0.002 0.000
C26 0.088 0.088 0.088 0.000 0.002 0.000
C27 0.047(6) 0.067(7) 0.103(10) 0.023(7) -0.003(6) 0.000(5)
C28 0.033(4) 0.041(4) 0.065(5) 0.017(5) 0.000(3) -0.003(5)
C29 0.042(4) 0.047(5) 0.042(5) 0.012(4) -0.001(3) 0.000(4)
C30 0.052(5) 0.070(7) 0.044(5) 0.009(5) 0.008(4) -0.001(5)
C31 0.050(6) 0.089(8) 0.059(7) 0.012(6) 0.011(5) 0.008(6)
C32 0.084(8) 0.090(9) 0.041(5) -0.007(6) 0.012(5) -0.003(7)
C33 0.058(6) 0.063(6) 0.049(5) -0.002(5) 0.001(4) -0.005(5)
C34 0.042(5) 0.053(6) 0.041(5) 0.002(4) 0.002(4) 0.001(4)
C35 0.035(4) 0.036(4) 0.045(5) 0.005(4) 0.004(3) -0.004(3)
C36 0.039(4) 0.059(6) 0.051(5) -0.011(5) 0.005(4) -0.005(4)
C37 0.052(6) 0.076(8) 0.074(7) -0.020(6) -0.017(5) 0.007(6)
C38 0.042(6) 0.103(11) 0.110(10) -0.044(9) -0.019(6) -0.001(7)
C39 0.061(7) 0.093(10) 0.090(9) -0.040(8) 0.013(6) -0.031(7)
C40 0.087(9) 0.063(7) 0.081(8) -0.032(6) 0.031(7) -0.027(7)
C41 0.050(5) 0.054(6) 0.064(6) -0.012(5) 0.000(5) -0.008(5)
C43 0.053(8) 0.166(19) 0.144(15) -0.009(15) 0.018(9) 0.007(10)
C42 0.139(18) 0.124(16) 0.148(17) 0.020(14) 0.006(14) 0.001(14)
O7 0.09(2) 0.08(2) 0.11(3) -0.012(19) 0.03(2) -0.06(2)
C44 0.08(4) 0.21(10) 0.15(6) 0.07(7) -0.02(4) -0.06(5)
C45 0.32(12) 0.10(5) 0.10(4) -0.02(4) 0.09(6) 0.07(6)

loop_
_atom_type_symbol
_atom_type_description
_atom_type_scat_dispersion_real
_atom_type_scat_dispersion_imag
_atom_type_scat_source
C C 0.0033 0.0016 'International Tables Vol C Tables 4.2.6.8 and 6.1.1.4'
H H 0.0000 0.0000 'International Tables Vol C Tables 4.2.6.8 and 6.1.1.4'
N N 0.0061 0.0033 'International Tables Vol C Tables 4.2.6.8 and 6.1.1.4'
O O 0.0106 0.0060 'International Tables Vol C Tables 4.2.6.8 and 6.1.1.4'
S S 0.1246 0.1234 'International Tables Vol C Tables 4.2.6.8 and 6.1.1.4'
Ni Ni 0.3393 1.1124 'International Tables Vol C Tables 4.2.6.8 and 6.1.1.4'

loop_
_geom_angle_atom_site_label_1
_geom_angle_atom_site_label_2
_geom_angle_atom_site_label_3
_geom_angle
N4 Ni N2 94.7(3)
N4 Ni O4 175.6(3)
N2 Ni O4 87.0(3)
N4 Ni N3 88.0(3)
N2 Ni N3 176.9(3)
O4 Ni N3 90.3(3)
O1 S O2 119.4(5)
O1 S N1 108.6(4)
O2 S N1 105.6(5)
O1 S C5 107.7(4)
O2 S C5 107.3(4)
N1 S C5 107.6(4)
C8 N1 S 122.6(6)
C8 N1 H1A 118.7
S N1 H1A 118.7
C2 C1 H1C 109.5
C2 C1 H1D 109.5
H1C C1 H1D 109.5
C2 C1 H1E 109.5
H1C C1 H1E 109.5
H1D C1 H1E 109.5
C35 N2 C15 121.1(7)
C35 N2 Ni 127.8(6)
C15 N2 Ni 111.0(5)
C7 C2 C3 120.6(10)
C7 C2 C1 121.6(11)
C3 C2 C1 117.7(11)
C20 N3 C21 108.8(9)
C20 N3 C17 106.9(8)
C21 N3 C17 113.0(8)
C20 N3 Ni 113.0(7)
C21 N3 Ni 110.4(6)
C17 N3 Ni 104.7(6)
C2 C3 C4 119.9(10)
C2 C3 H3A 120.1
C4 C3 H3A 120.1
C16 O4 Ni 114.1(6)
C28 N4 C29 121.5(7)
C28 N4 Ni 113.0(6)
C29 N4 Ni 125.1(5)
C5 C4 C3 118.8(9)
C5 C4 H4A 120.6
C3 C4 H4A 120.6
C4 C5 C6 121.5(9)
C4 C5 S 117.7(7)
C6 C5 S 120.6(7)
C7 C6 C5 118.0(10)
C7 C6 H6A 121.0
C5 C6 H6A 121.0
C2 C7 C6 121.1(10)
C2 C7 H7A 119.5
C6 C7 H7A 119.5
N1 C8 C9 111.4(7)
N1 C8 C15 105.9(7)
C9 C8 C15 115.3(7)
N1 C8 H8A 108.0
C9 C8 H8A 108.0
C15 C8 H8A 108.0
C10 C9 C14 118.7(9)
C10 C9 C8 122.9(8)
C14 C9 C8 118.4(8)
C9 C10 C11 122.4(10)
C9 C10 H10A 118.8
C11 C10 H10A 118.8
C43 O6 H6B 109.5
C10 C11 C12 118.9(11)
C10 C11 H11A 120.6
C12 C11 H11A 120.6
C13 C12 C11 120.0(11)
C13 C12 H12A 120.0
C11 C12 H12A 120.0
C12 C13 C14 122.0(12)
C12 C13 H13A 119.0
C14 C13 H13A 119.0
C9 C14 C13 118.0(10)
C9 C14 H14A 121.0
C13 C14 H14A 121.0
N2 C15 C16 107.6(6)
N2 C15 C8 113.4(6)
C16 C15 C8 110.2(7)
N2 C15 H15A 108.5
C16 C15 H15A 108.5
C8 C15 H15A 108.5
O3 C16 O4 122.8(9)
O3 C16 C15 120.6(8)
O4 C16 C15 116.6(7)
C28 C17 N3 111.7(7)
C28 C17 C18 114.9(8)
N3 C17 C18 103.7(8)
C28 C17 H17A 108.8
N3 C17 H17A 108.8
C18 C17 H17A 108.8
C19' C18 C17 103.2(14)
C19' C18 C19 32.5(14)
C17 C18 C19 104.8(11)
C19' C18 H18A 127.3
C17 C18 H18A 126.7
C19 C18 H18A 126.3
C20 C19 C18 103.9(16)
C20 C19 H19A 111.0
C18 C19 H19A 111.0
C20 C19 H19B 111.0
C18 C19 H19B 111.0
H19A C19 H19B 109.0
C18 C19' C20 110(2)
C18 C19' H19C 109.7
C20 C19' H19C 109.7
C18 C19' H19D 109.7
C20 C19' H19D 109.7
H19C C19' H19D 108.2
C19 C20 C19' 34.6(14)
C19 C20 N3 104.0(13)
C19' C20 N3 105.3(13)
C19 C20 H20A 126.7
C19' C20 H20A 127.7
N3 C20 H20A 125.3
C22 C21 N3 114.8(9)
C22 C21 H21A 108.6
N3 C21 H21A 108.6
C22 C21 H21B 108.6
N3 C21 H21B 108.6
H21A C21 H21B 107.6
C23 C22 C27 115.6(13)
C23 C22 C21 121.6(11)
C27 C22 C21 122.8(10)
C24 C23 C22 122.2(14)
C24 C23 H23A 118.9
C22 C23 H23A 118.9
C25 C24 C23 121.5(14)
C25 C24 H24A 119.2
C23 C24 H24A 119.2
C24 C25 C26 119.0(13)
C24 C25 H25A 120.5
C26 C25 H25A 120.5
C27 C26 C25 117.8(13)
C27 C26 H26A 121.1
C25 C26 H26A 121.1
C26 C27 C22 123.7(12)
C26 C27 H27A 118.1
C22 C27 H27A 118.1
O5 C28 N4 126.4(10)
O5 C28 C17 118.5(8)
N4 C28 C17 114.8(7)
N4 C29 C30 122.9(8)
N4 C29 C34 121.0(8)
C30 C29 C34 116.0(9)
C31 C30 C29 123.3(10)
C31 C30 H30A 118.3
C29 C30 H30A 118.3
C30 C31 C32 120.3(10)
C30 C31 H31A 119.9
C32 C31 H31A 119.9
C33 C32 C31 118.8(10)
C33 C32 H32A 120.6
C31 C32 H32A 120.6
C32 C33 C34 121.1(10)
C32 C33 H33A 119.4
C34 C33 H33A 119.4
C33 C34 C29 120.4(9)
C33 C34 C35 116.6(9)
C29 C34 C35 123.0(8)
N2 C35 C34 123.0(8)
N2 C35 C36 119.8(7)
C34 C35 C36 117.1(7)
C41 C36 C37 120.6(10)
C41 C36 C35 119.7(8)
C37 C36 C35 119.7(9)
C36 C37 C38 119.2(13)
C36 C37 H37A 120.4
C38 C37 H37A 120.4
C39 C38 C37 122.0(12)
C39 C38 H38A 119.0
C37 C38 H38A 119.0
C38 C39 C40 119.6(11)
C38 C39 H39A 120.2
C40 C39 H39A 120.2
C39 C40 C41 119.8(12)
C39 C40 H40A 120.1
C41 C40 H40A 120.1
C36 C41 C40 118.8(10)
C36 C41 H41A 120.6
C40 C41 H41A 120.6
O6 C43 C42 111.9(17)
O6 C43 H43A 109.2
C42 C43 H43A 109.2
O6 C43 H43B 109.2
C42 C43 H43B 109.2
H43A C43 H43B 107.9
C43 C42 H42A 109.5
C43 C42 H42B 109.5
H42A C42 H42B 109.5
C43 C42 H42C 109.5
H42A C42 H42C 109.5
H42B C42 H42C 109.5
C44 O7 H7B 109.5
O7 C44 C45 118(2)
O7 C44 H44A 107.8
C45 C44 H44A 107.8
O7 C44 H44B 107.8
C45 C44 H44B 107.8
H44A C44 H44B 107.1
C44 C45 H45A 109.5
C44 C45 H45B 109.5
H45A C45 H45B 109.5
C44 C45 H45C 109.5
H45A C45 H45C 109.5
H45B C45 H45C 109.5

loop_
_geom_bond_atom_site_label_1
_geom_bond_atom_site_label_2
_geom_bond_distance
Ni N4 1.853(7)
Ni N2 1.857(7)
Ni O4 1.875(6)
Ni N3 1.935(8)
S O1 1.438(7)
S O2 1.446(7)
S N1 1.605(8)
S C5 1.774(9)
N1 C8 1.470(10)
N1 H1A 0.8600
C1 C2 1.519(15)
C1 H1C 0.9600
C1 H1D 0.9600
C1 H1E 0.9600
N2 C35 1.279(11)
N2 C15 1.495(10)
C2 C7 1.358(16)
C2 C3 1.367(15)
N3 C20 1.484(13)
N3 C21 1.486(13)
N3 C17 1.510(10)
O3 C16 1.232(10)
C3 C4 1.399(14)
C3 H3A 0.9300
O4 C16 1.308(11)
N4 C28 1.371(10)
N4 C29 1.376(11)
C4 C5 1.368(13)
C4 H4A 0.9300
O5 C28 1.242(10)
C5 C6 1.392(12)
C6 C7 1.385(14)
C6 H6A 0.9300
C7 H7A 0.9300
C8 C9 1.527(11)
C8 C15 1.533(13)
C8 H8A 0.9800
C9 C10 1.345(14)
C9 C14 1.394(13)
C10 C11 1.355(15)
C10 H10A 0.9300
O6 C43 1.43(2)
O6 H6B 0.8200
C11 C12 1.393(9)
C11 H11A 0.9300
C12 C13 1.304(18)
C12 H12A 0.9300
C13 C14 1.401(9)
C13 H13A 0.9300
C14 H14A 0.9300
C15 C16 1.502(13)
C15 H15A 0.9800
C17 C28 1.468(13)
C17 C18 1.522(14)
C17 H17A 0.9800
C18 C19' 1.43(3)
C18 C19 1.59(3)
C18 H18A 0.9600
C19 C20 1.42(3)
C19 H19A 0.9700
C19 H19B 0.9700
C19' C20 1.47(3)
C19' H19C 0.9700
C19' H19D 0.9700
C20 H20A 0.9600
C21 C22 1.452(17)
C21 H21A 0.9700
C21 H21B 0.9700
C22 C23 1.381(17)
C22 C27 1.406(17)
C23 C24 1.362(18)
C23 H23A 0.9300
C24 C25 1.348(17)
C24 H24A 0.9300
C25 C26 1.431(18)
C25 H25A 0.9300
C26 C27 1.355(18)
C26 H26A 0.9300
C27 H27A 0.9300
C29 C30 1.412(12)
C29 C34 1.431(13)
C30 C31 1.331(15)
C30 H30A 0.9300
C31 C32 1.420(16)
C31 H31A 0.9300
C32 C33 1.373(14)
C32 H32A 0.9300
C33 C34 1.389(14)
C33 H33A 0.9300
C34 C35 1.479(12)
C35 C36 1.516(12)
C36 C41 1.369(14)
C36 C37 1.383(14)
C37 C38 1.384(17)
C37 H37A 0.9300
C38 C39 1.34(2)
C38 H38A 0.9300
C39 C40 1.386(19)
C39 H39A 0.9300
C40 C41 1.420(14)
C40 H40A 0.9300
C41 H41A 0.9300
C43 C42 1.48(3)
C43 H43A 0.9700
C43 H43B 0.9700
C42 H42A 0.9600
C42 H42B 0.9600
C42 H42C 0.9600
O7 C44 1.447(11)
O7 H7B 0.8200
C44 C45 1.47(2)
C44 H44A 0.9700
C44 H44B 0.9700
C45 H45A 0.9600
C45 H45B 0.9600
C45 H45C 0.9600

loop_
_geom_torsion_atom_site_label_1
_geom_torsion_atom_site_label_2
_geom_torsion_atom_site_label_3
_geom_torsion_atom_site_label_4
_geom_torsion
O1 S N1 C8 -33.3(9)
O2 S N1 C8 -162.6(7)
C5 S N1 C8 83.0(7)
N4 Ni N2 C35 17.3(7)
O4 Ni N2 C35 -158.7(7)
N3 Ni N2 C35 169(6)
N4 Ni N2 C15 -167.0(5)
O4 Ni N2 C15 17.1(5)
N3 Ni N2 C15 -15(6)
N4 Ni N3 C20 140.4(7)
N2 Ni N3 C20 -11(7)
O4 Ni N3 C20 -43.7(7)
N4 Ni N3 C21 -97.4(7)
N2 Ni N3 C21 111(6)
O4 Ni N3 C21 78.5(7)
N4 Ni N3 C17 24.5(6)
N2 Ni N3 C17 -127(6)
O4 Ni N3 C17 -159.6(6)
C7 C2 C3 C4 -3.1(16)
C1 C2 C3 C4 -178.9(11)
N4 Ni O4 C16 -124(4)
N2 Ni O4 C16 -10.2(6)
N3 Ni O4 C16 168.2(7)
N2 Ni N4 C28 160.8(6)
O4 Ni N4 C28 -86(4)
N3 Ni N4 C28 -17.7(6)
N2 Ni N4 C29 -25.8(7)
O4 Ni N4 C29 87(4)
N3 Ni N4 C29 155.7(7)
C2 C3 C4 C5 3.2(16)
C3 C4 C5 C6 -1.5(15)
C3 C4 C5 S -175.1(8)
O1 S C5 C4 -38.2(8)
O2 S C5 C4 91.6(8)
N1 S C5 C4 -155.1(7)
O1 S C5 C6 148.1(7)
O2 S C5 C6 -82.1(8)
N1 S C5 C6 31.2(8)
C4 C5 C6 C7 -0.4(13)
S C5 C6 C7 173.0(7)
C3 C2 C7 C6 1.1(16)
C1 C2 C7 C6 176.8(10)
C5 C6 C7 C2 0.7(15)
S N1 C8 C9 94.4(9)
S N1 C8 C15 -139.5(7)
N1 C8 C9 C10 26.0(13)
C15 C8 C9 C10 -94.7(11)
N1 C8 C9 C14 -153.3(8)
C15 C8 C9 C14 86.0(10)
C14 C9 C10 C11 0.5(19)
C8 C9 C10 C11 -178.8(13)
C9 C10 C11 C12 1(2)
C10 C11 C12 C13 -1(2)
C11 C12 C13 C14 -1(2)
C10 C9 C14 C13 -2.3(16)
C8 C9 C14 C13 177.0(10)
C12 C13 C14 C9 2.6(19)
C35 N2 C15 C16 156.2(7)
Ni N2 C15 C16 -19.9(7)
C35 N2 C15 C8 -81.6(9)
Ni N2 C15 C8 102.3(7)
N1 C8 C15 N2 179.4(6)
C9 C8 C15 N2 -56.9(9)
N1 C8 C15 C16 -59.8(8)
C9 C8 C15 C16 63.8(9)
Ni O4 C16 O3 -177.3(7)
Ni O4 C16 C15 0.3(10)
N2 C15 C16 O3 -169.6(8)
C8 C15 C16 O3 66.3(10)
N2 C15 C16 O4 12.9(10)
C8 C15 C16 O4 -111.3(8)
C20 N3 C17 C28 -147.3(9)
C21 N3 C17 C28 93.0(9)
Ni N3 C17 C28 -27.2(9)
C20 N3 C17 C18 -23.1(10)
C21 N3 C17 C18 -142.7(9)
Ni N3 C17 C18 97.1(7)
C28 C17 C18 C19' 155.0(15)
N3 C17 C18 C19' 32.8(16)
C28 C17 C18 C19 121.5(13)
N3 C17 C18 C19 -0.7(14)
C19' C18 C19 C20 -66(3)
C17 C18 C19 C20 25.1(19)
C17 C18 C19' C20 -31(2)
C19 C18 C19' C20 65(3)
C18 C19 C20 C19' 57(3)
C18 C19 C20 N3 -39.3(18)
C18 C19' C20 C19 -75(3)
C18 C19' C20 N3 17(3)
C21 N3 C20 C19 162.8(14)
C17 N3 C20 C19 40.6(15)
Ni N3 C20 C19 -74.1(14)
C21 N3 C20 C19' 127.1(17)
C17 N3 C20 C19' 4.8(18)
Ni N3 C20 C19' -109.9(16)
C20 N3 C21 C22 -178.5(9)
C17 N3 C21 C22 -60.1(11)
Ni N3 C21 C22 56.9(10)
N3 C21 C22 C23 97.9(13)
N3 C21 C22 C27 -80.2(13)
C27 C22 C23 C24 2.1(19)
C21 C22 C23 C24 -176.1(12)
C22 C23 C24 C25 1(2)
C23 C24 C25 C26 -3(2)
C24 C25 C26 C27 2(2)
C25 C26 C27 C22 1(2)
C23 C22 C27 C26 -3.4(18)
C21 C22 C27 C26 174.7(12)
C29 N4 C28 O5 16.5(14)
Ni N4 C28 O5 -169.8(8)
C29 N4 C28 C17 -168.8(8)
Ni N4 C28 C17 4.9(10)
N3 C17 C28 O5 -168.9(8)
C18 C17 C28 O5 73.3(11)
N3 C17 C28 N4 15.9(11)
C18 C17 C28 N4 -101.8(9)
C28 N4 C29 C30 16.2(12)
Ni N4 C29 C30 -156.7(7)
C28 N4 C29 C34 -165.4(9)
Ni N4 C29 C34 21.7(11)
N4 C29 C30 C31 177.6(9)
C34 C29 C30 C31 -0.9(15)
C29 C30 C31 C32 2.5(17)
C30 C31 C32 C33 -3.0(17)
C31 C32 C33 C34 2.0(17)
C32 C33 C34 C29 -0.4(16)
C32 C33 C34 C35 -177.5(10)
N4 C29 C34 C33 -178.7(8)
C30 C29 C34 C33 -0.2(14)
N4 C29 C34 C35 -1.8(14)
C30 C29 C34 C35 176.7(8)
C15 N2 C35 C34 -179.6(7)
Ni N2 C35 C34 -4.2(12)
C15 N2 C35 C36 -3.1(11)
Ni N2 C35 C36 172.3(6)
C33 C34 C35 N2 169.6(9)
C29 C34 C35 N2 -7.4(14)
C33 C34 C35 C36 -7.0(12)
C29 C34 C35 C36 176.0(8)
N2 C35 C36 C41 96.9(10)
C34 C35 C36 C41 -86.4(11)
N2 C35 C36 C37 -83.1(11)
C34 C35 C36 C37 93.6(11)
C41 C36 C37 C38 1.9(16)
C35 C36 C37 C38 -178.1(10)
C36 C37 C38 C39 -1(2)
C37 C38 C39 C40 -1(2)
C38 C39 C40 C41 2.2(18)
C37 C36 C41 C40 -0.5(15)
C35 C36 C41 C40 179.4(9)
C39 C40 C41 C36 -1.5(16)
